data_7239282
loop_
_publ_author_name
'Sathesh, Venkatesan'
'Sathishkumar, Munusamy'
'Ramachandran, Gunasekar'
'Rathore, Ravindranath S.'
'Sathiyanarayanan, Kulathu Iyer'

_publ_section_title
;
 A green approach for the one-pot multi-component synthesis of
 N-substituted \g, \d and \e-lactams involving C--N bond formation
 catalyzed by FeCl3
;
_journal_issue 45
_journal_name_full 'RSC Advances'
_journal_page_first 23035
_journal_paper_doi 10.1039/c3ra44472d
_journal_volume 3
_journal_year 2013
_chemical_formula_moiety 'C18 H16 F N2 O2'
_chemical_formula_sum 'C18 H16 F N2 O2'
_chemical_formula_weight 311.33
_space_group_IT_number 14
_space_group_name_Hall '-P 2ybc'
_space_group_name_H-M_alt 'P 1 21/c 1'
_symmetry_cell_setting monoclinic
_symmetry_space_group_name_Hall '-P 2ybc'
_symmetry_space_group_name_H-M 'P 1 21/c 1'
_atom_sites_solution_hydrogens geom
_atom_sites_solution_primary direct
_atom_sites_solution_secondary difmap
_audit_creation_method SHELXL-97
_cell_angle_alpha 90.00
_cell_angle_beta 107.505(2)
_cell_angle_gamma 90.00
_cell_formula_units_Z 4
_cell_length_a 8.2658(4)
_cell_length_b 15.6654(7)
_cell_length_c 12.7267(6)
_cell_measurement_reflns_used 5977
_cell_measurement_temperature 295(2)
_cell_measurement_theta_max 27.04
_cell_measurement_theta_min 2.58
_cell_volume 1571.63(13)
_computing_cell_refinement 'APEXII (Bruker, 2012)'
_computing_data_collection 'APEXII (Bruker, 2012)'
_computing_data_reduction 'SAINT-Plus (Bruker, 2012)'
_computing_molecular_graphics 'ORTEP-3 (Farrugia, 1997)'
_computing_publication_material 'SHELXL-97 & PLATON (Spek, 2003)'
_computing_structure_refinement 'SHELXL-97 (Sheldrick, 2008)'
_computing_structure_solution 'SHELXS-97 (Sheldrick, 2008)'
_diffrn_ambient_temperature 295(2)
_diffrn_measured_fraction_theta_full 1.000
_diffrn_measured_fraction_theta_max 1.000
_diffrn_measurement_device_type 'Bruker ApexII CCD area detector'
_diffrn_measurement_method 'phi and omega scans'
_diffrn_radiation_monochromator graphite
_diffrn_radiation_source 'fine-focus sealed tube'
_diffrn_radiation_type MoK\a
_diffrn_radiation_wavelength 0.71073
_diffrn_reflns_av_R_equivalents 0.0459
_diffrn_reflns_av_sigmaI/netI 0.0349
_diffrn_reflns_limit_h_max 10
_diffrn_reflns_limit_h_min -10
_diffrn_reflns_limit_k_max 20
_diffrn_reflns_limit_k_min -18
_diffrn_reflns_limit_l_max 16
_diffrn_reflns_limit_l_min -15
_diffrn_reflns_number 16484
_diffrn_reflns_theta_full 25.00
_diffrn_reflns_theta_max 27.28
_diffrn_reflns_theta_min 2.12
_exptl_absorpt_coefficient_mu 0.095
_exptl_absorpt_correction_T_max 0.9859
_exptl_absorpt_correction_T_min 0.9813
_exptl_absorpt_correction_type multi-scan
_exptl_absorpt_process_details 'SADABS (Bruker, 2008)'
_exptl_crystal_colour colorless
_exptl_crystal_density_diffrn 1.316
_exptl_crystal_density_method 'not measured'
_exptl_crystal_description plate
_exptl_crystal_F_000 652
_exptl_crystal_size_max 0.20
_exptl_crystal_size_mid 0.15
_exptl_crystal_size_min 0.15
_refine_diff_density_max 0.469
_refine_diff_density_min -0.423
_refine_diff_density_rms 0.056
_refine_ls_extinction_method none
_refine_ls_goodness_of_fit_ref 1.044
_refine_ls_hydrogen_treatment mixed
_refine_ls_matrix_type full
_refine_ls_number_parameters 213
_refine_ls_number_reflns 3531
_refine_ls_number_restraints 0
_refine_ls_restrained_S_all 1.044
_refine_ls_R_factor_all 0.0854
_refine_ls_R_factor_gt 0.0588
_refine_ls_shift/su_max 0.001
_refine_ls_shift/su_mean 0.000
_refine_ls_structure_factor_coef Fsqd
_refine_ls_weighting_details 'calc w=1/[\s^2^(Fo^2^)+(0.1161P)^2^+0.3673P] where P=(Fo^2^+2Fc^2^)/3'
_refine_ls_weighting_scheme calc
_refine_ls_wR_factor_gt 0.1738
_refine_ls_wR_factor_ref 0.2014
_reflns_number_gt 2398
_reflns_number_total 3531
_reflns_threshold_expression >2\s(I)
_cod_data_source_file c3ra44472d.txt
_cod_data_source_block 4b
_cod_depositor_comments
;
The following automatic conversions were performed:

data item '_exptl_absorpt_correction_type' value 'Multi-scan' was
changed to 'multi-scan' in accordance with the
/home/saulius/struct/COD-crude-data/automatic-downloads/DataCite-retrospective/RSC/depositions/lib/dictionaries/cif_core.dic
dictionary named 'cif_core.dic' version 2.4.2 last updated on
2011-04-26.

data item '_symmetry_cell_setting' value 'Monoclinic' was changed to
'monoclinic' in accordance with the
/home/saulius/struct/COD-crude-data/automatic-downloads/DataCite-retrospective/RSC/depositions/lib/dictionaries/cif_core.dic
dictionary named 'cif_core.dic' version 2.4.2 last updated on
2011-04-26.

Automatic conversion script
Id: cif_fix_values 6909 2019-04-08 15:41:33Z antanas 
;
_cod_original_sg_symbol_H-M P21/c
_cod_database_code 7239282

loop_
_symmetry_equiv_pos_as_xyz
'x, y, z'
'-x, y+1/2, -z+1/2'
'-x, -y, -z'
'x, -y+1/2, z+1/2'

loop_
_atom_site_label
_atom_site_type_symbol
_atom_site_fract_x
_atom_site_fract_y
_atom_site_fract_z
_atom_site_U_iso_or_equiv
_atom_site_adp_type
_atom_site_occupancy
_atom_site_symmetry_multiplicity
_atom_site_calc_flag
_atom_site_refinement_flags
H2 H 0.039(4) 0.2747(19) 1.035(3) 0.082(9) Uiso 1 1 d .
N1 N 0.2110(2) 0.21742(11) 0.88632(13) 0.0431(4) Uani 1 1 d .
O2 O 0.3122(2) -0.07284(11) 1.24051(14) 0.0642(5) Uani 1 1 d .
C1 C 0.0686(2) 0.18927(13) 0.92472(16) 0.0423(5) Uani 1 1 d .
H1 H -0.0169 0.1638 0.8618 0.051 Uiso 1 1 calc R
N2 N -0.0096(2) 0.25841(12) 0.96383(15) 0.0480(5) Uani 1 1 d .
F1 F 0.3940(2) -0.06685(10) 1.05792(13) 0.0762(5) Uani 1 1 d .
C12 C 0.1281(2) 0.12060(13) 1.01156(15) 0.0408(5) Uani 1 1 d .
O1 O 0.1126(2) 0.17258(11) 0.70773(12) 0.0603(5) Uani 1 1 d .
C6 C -0.0979(2) 0.32223(13) 0.89407(16) 0.0442(5) Uani 1 1 d .
C17 C 0.0768(3) 0.11697(14) 1.10555(17) 0.0490(5) Uani 1 1 d .
H17 H 0.0017 0.1579 1.1161 0.059 Uiso 1 1 calc R
C2 C 0.2204(3) 0.20608(13) 0.78292(16) 0.0447(5) Uani 1 1 d .
C11 C -0.1768(3) 0.30997(16) 0.78207(18) 0.0532(6) Uani 1 1 d .
H11 H -0.1634 0.2586 0.7491 0.064 Uiso 1 1 calc R
C13 C 0.2356(3) 0.05697(14) 0.99673(17) 0.0489(5) Uani 1 1 d .
H13 H 0.2710 0.0568 0.9339 0.059 Uiso 1 1 calc R
C15 C 0.2441(3) -0.00808(13) 1.16986(17) 0.0474(5) Uani 1 1 d .
C16 C 0.1343(3) 0.05401(15) 1.18395(18) 0.0540(6) Uani 1 1 d .
H16 H 0.0988 0.0535 1.2467 0.065 Uiso 1 1 calc R
C14 C 0.2895(3) -0.00531(14) 1.07402(18) 0.0493(5) Uani 1 1 d .
C7 C -0.1158(3) 0.40094(15) 0.93848(19) 0.0552(6) Uani 1 1 d .
H7 H -0.0601 0.4115 1.0125 0.066 Uiso 1 1 calc R
C10 C -0.2746(3) 0.37368(19) 0.7202(2) 0.0640(7) Uani 1 1 d .
H10 H -0.3279 0.3644 0.6456 0.077 Uiso 1 1 calc R
C5 C 0.3557(3) 0.26102(18) 0.95928(19) 0.0621(7) Uani 1 1 d .
H5 H 0.3753 0.2734 1.0335 0.075 Uiso 1 1 calc R
C3 C 0.3883(3) 0.24102(17) 0.77928(19) 0.0599(6) Uani 1 1 d .
H3 H 0.4336 0.2378 0.7208 0.072 Uiso 1 1 calc R
C8 C -0.2150(4) 0.46417(17) 0.8749(2) 0.0699(7) Uani 1 1 d .
H8 H -0.2272 0.5163 0.9066 0.084 Uiso 1 1 calc R
C9 C -0.2955(3) 0.45017(19) 0.7653(2) 0.0706(8) Uani 1 1 d .
H9 H -0.3634 0.4923 0.7224 0.085 Uiso 1 1 calc R
C18 C 0.2849(5) -0.0713(2) 1.3455(2) 0.0863(9) Uani 1 1 d .
H18A H 0.3281 -0.0189 1.3824 0.130 Uiso 1 1 calc R
H18B H 0.3426 -0.1186 1.3887 0.130 Uiso 1 1 calc R
H18C H 0.1656 -0.0754 1.3364 0.130 Uiso 1 1 calc R
C4 C 0.4674(4) 0.2820(2) 0.8892(2) 0.0801(9) Uani 1 1 d .
H4 H 0.5665 0.3142 0.9099 0.096 Uiso 1 1 calc R

loop_
_atom_site_aniso_label
_atom_site_aniso_U_11
_atom_site_aniso_U_22
_atom_site_aniso_U_33
_atom_site_aniso_U_23
_atom_site_aniso_U_13
_atom_site_aniso_U_12
N1 0.0435(9) 0.0573(10) 0.0300(8) -0.0015(7) 0.0135(7) -0.0050(7)
O2 0.0777(11) 0.0625(10) 0.0551(10) 0.0150(8) 0.0239(9) 0.0020(8)
C1 0.0396(10) 0.0552(12) 0.0338(10) -0.0027(8) 0.0136(8) -0.0049(9)
N2 0.0503(10) 0.0627(11) 0.0314(9) 0.0021(8) 0.0127(8) 0.0086(8)
F1 0.0975(11) 0.0703(9) 0.0707(10) 0.0076(7) 0.0403(9) 0.0306(8)
C12 0.0373(9) 0.0514(11) 0.0344(10) -0.0042(8) 0.0121(8) -0.0059(8)
O1 0.0724(11) 0.0747(11) 0.0349(8) -0.0105(7) 0.0176(8) -0.0079(9)
C6 0.0374(10) 0.0595(12) 0.0401(11) 0.0061(9) 0.0185(8) -0.0019(9)
C17 0.0497(12) 0.0581(12) 0.0465(12) 0.0030(9) 0.0257(10) 0.0018(9)
C2 0.0542(12) 0.0500(11) 0.0328(10) 0.0017(8) 0.0174(9) 0.0045(9)
C11 0.0505(12) 0.0696(15) 0.0391(11) 0.0037(10) 0.0129(10) -0.0021(10)
C13 0.0565(12) 0.0574(13) 0.0375(10) -0.0037(9) 0.0212(10) -0.0003(10)
C15 0.0484(11) 0.0512(12) 0.0426(11) 0.0023(9) 0.0135(9) -0.0098(9)
C16 0.0608(13) 0.0641(14) 0.0445(12) 0.0044(10) 0.0273(11) -0.0039(11)
C14 0.0514(12) 0.0521(12) 0.0467(12) -0.0043(9) 0.0184(10) 0.0020(9)
C7 0.0562(13) 0.0609(14) 0.0494(13) 0.0007(10) 0.0173(11) 0.0004(10)
C10 0.0501(13) 0.0920(19) 0.0467(13) 0.0190(13) 0.0099(11) -0.0033(12)
C5 0.0510(13) 0.0962(18) 0.0403(12) -0.0100(12) 0.0155(10) -0.0213(12)
C3 0.0584(14) 0.0821(16) 0.0482(13) 0.0057(11) 0.0297(11) 0.0000(12)
C8 0.0707(16) 0.0633(15) 0.0782(19) 0.0075(13) 0.0262(14) 0.0090(13)
C9 0.0570(14) 0.0817(19) 0.0749(18) 0.0328(15) 0.0226(13) 0.0105(13)
C18 0.116(2) 0.092(2) 0.0527(15) 0.0234(15) 0.0280(16) 0.0037(18)
C4 0.0699(17) 0.117(2) 0.0607(16) -0.0091(15) 0.0309(14) -0.0405(16)

loop_
_atom_type_symbol
_atom_type_description
_atom_type_scat_dispersion_real
_atom_type_scat_dispersion_imag
_atom_type_scat_source
C C 0.0033 0.0016 'International Tables Vol C Tables 4.2.6.8 and 6.1.1.4'
H H 0.0000 0.0000 'International Tables Vol C Tables 4.2.6.8 and 6.1.1.4'
N N 0.0061 0.0033 'International Tables Vol C Tables 4.2.6.8 and 6.1.1.4'
O O 0.0106 0.0060 'International Tables Vol C Tables 4.2.6.8 and 6.1.1.4'
F F 0.0171 0.0103 'International Tables Vol C Tables 4.2.6.8 and 6.1.1.4'

loop_
_geom_angle_atom_site_label_1
_geom_angle_atom_site_label_2
_geom_angle_atom_site_label_3
_geom_angle
C2 N1 C5 114.06(17)
C2 N1 C1 124.74(17)
C5 N1 C1 121.20(15)
C15 O2 C18 117.2(2)
N2 C1 N1 112.36(16)
N2 C1 C12 111.50(15)
N1 C1 C12 109.82(16)
N2 C1 H1 107.6
N1 C1 H1 107.6
C12 C1 H1 107.6
C6 N2 C1 121.99(17)
C6 N2 H2 115.1(19)
C1 N2 H2 116.7(19)
C17 C12 C13 117.62(19)
C17 C12 C1 122.88(17)
C13 C12 C1 119.48(16)
C7 C6 N2 118.73(19)
C7 C6 C11 117.8(2)
N2 C6 C11 123.4(2)
C16 C17 C12 121.63(19)
C16 C17 H17 119.2
C12 C17 H17 119.2
O1 C2 N1 125.44(19)
O1 C2 C3 126.75(18)
N1 C2 C3 107.80(19)
C10 C11 C6 120.1(2)
C10 C11 H11 120.0
C6 C11 H11 120.0
C14 C13 C12 120.06(18)
C14 C13 H13 120.0
C12 C13 H13 120.0
O2 C15 C16 126.74(19)
O2 C15 C14 116.03(19)
C16 C15 C14 117.2(2)
C15 C16 C17 120.47(19)
C15 C16 H16 119.8
C17 C16 H16 119.8
F1 C14 C13 119.15(18)
F1 C14 C15 117.91(19)
C13 C14 C15 122.94(19)
C8 C7 C6 121.2(2)
C8 C7 H7 119.4
C6 C7 H7 119.4
C9 C10 C11 121.7(2)
C9 C10 H10 119.2
C11 C10 H10 119.2
N1 C5 C4 105.04(18)
N1 C5 H5 127.5
C4 C5 H5 127.5
C4 C3 C2 105.93(18)
C4 C3 H3 127.0
C2 C3 H3 127.0
C9 C8 C7 120.1(3)
C9 C8 H8 119.9
C7 C8 H8 119.9
C10 C9 C8 119.1(2)
C10 C9 H9 120.5
C8 C9 H9 120.5
O2 C18 H18A 109.5
O2 C18 H18B 109.5
H18A C18 H18B 109.5
O2 C18 H18C 109.5
H18A C18 H18C 109.5
H18B C18 H18C 109.5
C3 C4 C5 106.7(2)
C3 C4 H4 126.6
C5 C4 H4 126.6

loop_
_geom_bond_atom_site_label_1
_geom_bond_atom_site_label_2
_geom_bond_distance
N1 C2 1.353(2)
N1 C5 1.446(3)
N1 C1 1.471(2)
O2 C15 1.360(3)
O2 C18 1.421(3)
C1 N2 1.426(3)
C1 C12 1.514(3)
C1 H1 0.9800
N2 C6 1.389(3)
N2 H2 0.91(3)
F1 C14 1.350(2)
C12 C17 1.385(3)
C12 C13 1.386(3)
O1 C2 1.214(3)
C6 C7 1.383(3)
C6 C11 1.391(3)
C17 C16 1.382(3)
C17 H17 0.9300
C2 C3 1.505(3)
C11 C10 1.374(3)
C11 H11 0.9300
C13 C14 1.362(3)
C13 H13 0.9300
C15 C16 1.378(3)
C15 C14 1.381(3)
C16 H16 0.9300
C7 C8 1.381(4)
C7 H7 0.9300
C10 C9 1.362(4)
C10 H10 0.9300
C5 C4 1.501(3)
C5 H5 0.9300
C3 C4 1.498(4)
C3 H3 0.9300
C8 C9 1.371(4)
C8 H8 0.9300
C9 H9 0.9300
C18 H18A 0.9600
C18 H18B 0.9600
C18 H18C 0.9600
C4 H4 0.9300

loop_
_geom_torsion_atom_site_label_1
_geom_torsion_atom_site_label_2
_geom_torsion_atom_site_label_3
_geom_torsion_atom_site_label_4
_geom_torsion
C2 N1 C1 N2 -120.6(2)
C5 N1 C1 N2 59.2(3)
C2 N1 C1 C12 114.6(2)
C5 N1 C1 C12 -65.6(2)
N1 C1 N2 C6 66.7(2)
C12 C1 N2 C6 -169.54(17)
N2 C1 C12 C17 14.0(3)
N1 C1 C12 C17 139.24(19)
N2 C1 C12 C13 -167.43(18)
N1 C1 C12 C13 -42.2(2)
C1 N2 C6 C7 -156.31(19)
C1 N2 C6 C11 26.9(3)
C13 C12 C17 C16 2.1(3)
C1 C12 C17 C16 -179.4(2)
C5 N1 C2 O1 -178.6(2)
C1 N1 C2 O1 1.2(3)
C5 N1 C2 C3 2.2(3)
C1 N1 C2 C3 -177.95(19)
C7 C6 C11 C10 -2.7(3)
N2 C6 C11 C10 174.15(19)
C17 C12 C13 C14 -1.2(3)
C1 C12 C13 C14 -179.78(19)
C18 O2 C15 C16 -8.1(3)
C18 O2 C15 C14 172.4(2)
O2 C15 C16 C17 179.1(2)
C14 C15 C16 C17 -1.4(3)
C12 C17 C16 C15 -0.7(4)
C12 C13 C14 F1 179.86(19)
C12 C13 C14 C15 -1.1(3)
O2 C15 C14 F1 1.0(3)
C16 C15 C14 F1 -178.6(2)
O2 C15 C14 C13 -178.1(2)
C16 C15 C14 C13 2.4(3)
N2 C6 C7 C8 -174.1(2)
C11 C6 C7 C8 2.8(3)
C6 C11 C10 C9 0.9(3)
C2 N1 C5 C4 2.1(3)
C1 N1 C5 C4 -177.7(2)
O1 C2 C3 C4 175.2(2)
N1 C2 C3 C4 -5.7(3)
C6 C7 C8 C9 -1.2(4)
C11 C10 C9 C8 0.9(4)
C7 C8 C9 C10 -0.7(4)
C2 C3 C4 C5 6.8(3)
N1 C5 C4 C3 -5.5(3)
